data_4328083
loop_
_publ_author_name
'Stephen A. DiFranco'
'Nicholas A. Maciulis'
'Richard J. Staples'
'Rami J. Batrice'
'Aaron L. Odom'

_publ_section_title
;
 Evaluation of Donor and Steric Properties of Anionic Ligands on High
 Valent Transition Metals
;
_journal_name_full 'Inorganic Chemistry'
_journal_page_first 1187
_journal_page_last 1200
_journal_paper_doi 10.1021/ic202524r
_journal_volume 51
_journal_year 2012
_chemical_formula_moiety 'C19 H36 Cr N4'
_chemical_formula_sum 'C19 H36 Cr N4'
_chemical_formula_weight 372.52
_chemical_name_common NCr(NiPr2)2(NPhMe)
_chemical_properties_physical 'air-sensitive, moisture-sensitive, oxygen-sensitive'
_space_group_IT_number 14
_symmetry_cell_setting monoclinic
_symmetry_Int_Tables_number 14
_symmetry_space_group_name_Hall '-P 2yn'
_symmetry_space_group_name_H-M 'P 1 21/n 1'
_atom_sites_solution_hydrogens geom
_atom_sites_solution_primary direct
_atom_sites_solution_secondary difmap
_audit_creation_method SHELXL-97
_cell_angle_alpha 90.00
_cell_angle_beta 107.4530(10)
_cell_angle_gamma 90.00
_cell_formula_units_Z 4
_cell_length_a 7.7985(9)
_cell_length_b 31.603(4)
_cell_length_c 9.2149(10)
_cell_measurement_reflns_used 5635
_cell_measurement_temperature 173(2)
_cell_measurement_theta_max 25.332
_cell_measurement_theta_min 2.041
_cell_volume 2166.5(4)
_computing_cell_refinement 'APEX2 (BRUKER, V2008.5-0, 2006)'
_computing_data_collection 'COSMO (BRUKER, V1.58, 2006)'
_computing_data_reduction 'SAINT (BRUKER, V7.34A, 2006)'
_computing_molecular_graphics 'SHELXTL (Sheldrick, Acta Cryst. A64 2008, 112-122)'
_computing_publication_material 'SHELXTL (Sheldrick, Acta Cryst. A64 2008, 112-122)'
_computing_structure_refinement 'SHELXL (Sheldrick, Acta Cryst. A64 2008, 112-122)'
_computing_structure_solution 'SHELXS (Sheldrick, Acta Cryst. A64 2008, 112-122)'
_diffrn_ambient_temperature 173(2)
_diffrn_detector_area_resol_mean 836.6
_diffrn_measured_fraction_theta_full 0.999
_diffrn_measured_fraction_theta_max 0.999
_diffrn_measurement_method '\w,and/f 0.5 deg'
_diffrn_radiation_monochromator graphite
_diffrn_radiation_probe x-ray
_diffrn_radiation_type MoK\a
_diffrn_radiation_wavelength 0.71073
_diffrn_reflns_av_R_equivalents 0.0483
_diffrn_reflns_av_sigmaI/netI 0.0445
_diffrn_reflns_limit_h_max 9
_diffrn_reflns_limit_h_min -9
_diffrn_reflns_limit_k_max 37
_diffrn_reflns_limit_k_min -38
_diffrn_reflns_limit_l_max 10
_diffrn_reflns_limit_l_min -11
_diffrn_reflns_number 15912
_diffrn_reflns_theta_full 25.36
_diffrn_reflns_theta_max 25.36
_diffrn_reflns_theta_min 1.29
_diffrn_source 'fine-focus sealed tube'
_diffrn_source_type 'sealed tube'
_exptl_absorpt_coefficient_mu 0.535
_exptl_absorpt_correction_T_max 0.9235
_exptl_absorpt_correction_T_min 0.7986
_exptl_absorpt_correction_type multi-scan
_exptl_absorpt_process_details SADABS
_exptl_crystal_colour purple
_exptl_crystal_density_diffrn 1.142
_exptl_crystal_description Chunk
_exptl_crystal_F_000 808
_exptl_crystal_recrystallization_method 'cold pentane'
_exptl_crystal_size_max 0.44
_exptl_crystal_size_mid 0.16
_exptl_crystal_size_min 0.15
_refine_diff_density_max 0.316
_refine_diff_density_min -0.312
_refine_diff_density_rms 0.056
_refine_ls_extinction_method none
_refine_ls_goodness_of_fit_ref 1.047
_refine_ls_hydrogen_treatment constr
_refine_ls_matrix_type full
_refine_ls_number_parameters 226
_refine_ls_number_reflns 3976
_refine_ls_number_restraints 0
_refine_ls_restrained_S_all 1.047
_refine_ls_R_factor_all 0.0570
_refine_ls_R_factor_gt 0.0395
_refine_ls_shift/su_max 0.000
_refine_ls_shift/su_mean 0.000
_refine_ls_structure_factor_coef Fsqd
_refine_ls_weighting_details 'calc w=1/[\s^2^(Fo^2^)+(0.0324P)^2^+1.6805P] where P=(Fo^2^+2Fc^2^)/3'
_refine_ls_weighting_scheme calc
_refine_ls_wR_factor_gt 0.0845
_refine_ls_wR_factor_ref 0.0985
_reflns_number_gt 3062
_reflns_number_total 3976
_reflns_threshold_expression >2sigma(I)
_cod_data_source_file ic202524r_si_003_09.cif
_cod_data_source_block sd05dec2009_0m
_cod_original_sg_symbol_H-M 'P 21/n'
_cod_database_code 4328083

loop_
_symmetry_equiv_pos_as_xyz
'x, y, z'
'-x+1/2, y+1/2, -z+1/2'
'-x, -y, -z'
'x-1/2, -y-1/2, z-1/2'

loop_
_atom_site_label
_atom_site_type_symbol
_atom_site_fract_x
_atom_site_fract_y
_atom_site_fract_z
_atom_site_U_iso_or_equiv
_atom_site_adp_type
_atom_site_occupancy
_atom_site_symmetry_multiplicity
_atom_site_calc_flag
_atom_site_refinement_flags
Cr1 Cr 0.06522(5) 0.133669(12) 0.42976(4) 0.02159(13) Uani 1 1 d .
N4 N 0.0481(3) 0.08687(6) 0.2986(2) 0.0231(5) Uani 1 1 d .
N1 N 0.2491(3) 0.15427(7) 0.4448(2) 0.0282(5) Uani 1 1 d .
N3 N -0.1042(3) 0.17366(6) 0.3414(2) 0.0238(5) Uani 1 1 d .
N2 N 0.0738(3) 0.11702(6) 0.6216(2) 0.0233(5) Uani 1 1 d .
C32 C -0.2837(3) 0.16927(8) 0.3650(3) 0.0275(6) Uani 1 1 d .
H32 H -0.2847 0.1413 0.4151 0.033 Uiso 1 1 calc R
C42 C 0.1874(3) 0.06430(7) 0.2680(3) 0.0227(5) Uani 1 1 d .
C44 C 0.4923(4) 0.03744(8) 0.3554(3) 0.0354(7) Uani 1 1 d .
H44 H 0.6045 0.0358 0.4328 0.042 Uiso 1 1 calc R
C22 C -0.0615(3) 0.08468(8) 0.6248(3) 0.0279(6) Uani 1 1 d .
H22 H -0.1421 0.0818 0.5181 0.033 Uiso 1 1 calc R
C222 C -0.1815(4) 0.09735(10) 0.7218(3) 0.0412(7) Uani 1 1 d .
H22A H -0.1085 0.0997 0.8285 0.062 Uiso 1 1 calc R
H22B H -0.2746 0.0758 0.7123 0.062 Uiso 1 1 calc R
H22C H -0.2382 0.1247 0.6867 0.062 Uiso 1 1 calc R
C321 C -0.4385(4) 0.16857(10) 0.2158(3) 0.0412(7) Uani 1 1 d .
H32A H -0.4534 0.1968 0.1698 0.062 Uiso 1 1 calc R
H32B H -0.5498 0.1602 0.2367 0.062 Uiso 1 1 calc R
H32C H -0.4113 0.1482 0.1455 0.062 Uiso 1 1 calc R
C311 C -0.0315(4) 0.20038(10) 0.1171(4) 0.0523(9) Uani 1 1 d .
H31A H 0.0823 0.1847 0.1450 0.078 Uiso 1 1 calc R
H31B H -0.0193 0.2261 0.0614 0.078 Uiso 1 1 calc R
H31C H -0.1270 0.1826 0.0525 0.078 Uiso 1 1 calc R
C46 C 0.3052(4) 0.01841(9) 0.1099(3) 0.0374(7) Uani 1 1 d .
H46 H 0.2877 0.0037 0.0166 0.045 Uiso 1 1 calc R
C322 C -0.3143(4) 0.20276(9) 0.4732(3) 0.0395(7) Uani 1 1 d .
H32D H -0.2159 0.2018 0.5687 0.059 Uiso 1 1 calc R
H32E H -0.4285 0.1972 0.4937 0.059 Uiso 1 1 calc R
H32F H -0.3183 0.2308 0.4267 0.059 Uiso 1 1 calc R
C221 C 0.0265(4) 0.04149(8) 0.6696(3) 0.0384(7) Uani 1 1 d .
H22D H 0.0956 0.0339 0.6004 0.058 Uiso 1 1 calc R
H22E H -0.0667 0.0201 0.6630 0.058 Uiso 1 1 calc R
H22F H 0.1071 0.0427 0.7740 0.058 Uiso 1 1 calc R
C212 C 0.1846(4) 0.17517(9) 0.8021(3) 0.0438(8) Uani 1 1 d .
H21A H 0.2161 0.1919 0.7243 0.066 Uiso 1 1 calc R
H21B H 0.2661 0.1823 0.9026 0.066 Uiso 1 1 calc R
H21C H 0.0606 0.1815 0.7992 0.066 Uiso 1 1 calc R
C21 C 0.2014(3) 0.12845(8) 0.7712(3) 0.0296(6) Uani 1 1 d .
H21 H 0.1669 0.1121 0.8512 0.036 Uiso 1 1 calc R
C211 C 0.3938(4) 0.11666(11) 0.7818(3) 0.0462(8) Uani 1 1 d .
H21D H 0.4004 0.0863 0.7620 0.069 Uiso 1 1 calc R
H21E H 0.4728 0.1233 0.8839 0.069 Uiso 1 1 calc R
H21F H 0.4323 0.1328 0.7062 0.069 Uiso 1 1 calc R
C41 C -0.1333(3) 0.07704(8) 0.2009(3) 0.0314(6) Uani 1 1 d .
H41A H -0.1510 0.0895 0.1000 0.047 Uiso 1 1 calc R
H41B H -0.2219 0.0888 0.2460 0.047 Uiso 1 1 calc R
H41C H -0.1484 0.0463 0.1914 0.047 Uiso 1 1 calc R
C47 C 0.1658(4) 0.04225(8) 0.1320(3) 0.0304(6) Uani 1 1 d .
H47 H 0.0541 0.0436 0.0539 0.036 Uiso 1 1 calc R
C312 C 0.0608(4) 0.24208(9) 0.3598(4) 0.0545(9) Uani 1 1 d .
H31D H 0.0294 0.2484 0.4528 0.082 Uiso 1 1 calc R
H31E H 0.0636 0.2684 0.3043 0.082 Uiso 1 1 calc R
H31F H 0.1793 0.2286 0.3865 0.082 Uiso 1 1 calc R
C45 C 0.4688(4) 0.01565(9) 0.2209(3) 0.0369(7) Uani 1 1 d .
H45 H 0.5634 -0.0009 0.2053 0.044 Uiso 1 1 calc R
C43 C 0.3557(3) 0.06162(8) 0.3796(3) 0.0292(6) Uani 1 1 d .
H43 H 0.3756 0.0766 0.4726 0.035 Uiso 1 1 calc R
C31 C -0.0786(4) 0.21242(8) 0.2604(3) 0.0342(6) Uani 1 1 d .
H31 H -0.1959 0.2279 0.2283 0.041 Uiso 1 1 calc R

loop_
_atom_site_aniso_label
_atom_site_aniso_U_11
_atom_site_aniso_U_22
_atom_site_aniso_U_33
_atom_site_aniso_U_23
_atom_site_aniso_U_13
_atom_site_aniso_U_12
Cr1 0.0223(2) 0.0216(2) 0.0221(2) -0.00137(17) 0.00846(16) -0.00100(17)
N4 0.0228(11) 0.0245(11) 0.0225(11) -0.0017(9) 0.0075(9) -0.0016(9)
N1 0.0249(11) 0.0280(12) 0.0333(12) -0.0025(10) 0.0113(9) -0.0021(9)
N3 0.0258(11) 0.0230(11) 0.0238(11) 0.0009(9) 0.0095(9) -0.0007(9)
N2 0.0211(11) 0.0256(11) 0.0227(11) -0.0016(9) 0.0061(8) -0.0002(9)
C32 0.0260(14) 0.0310(15) 0.0279(14) 0.0036(11) 0.0119(11) 0.0034(11)
C42 0.0274(13) 0.0198(13) 0.0240(13) -0.0004(10) 0.0120(11) -0.0030(10)
C44 0.0243(14) 0.0347(16) 0.0448(17) -0.0035(13) 0.0070(12) -0.0010(12)
C22 0.0269(14) 0.0318(15) 0.0244(13) 0.0030(11) 0.0067(11) -0.0041(11)
C222 0.0369(16) 0.0507(19) 0.0418(17) 0.0088(14) 0.0205(14) 0.0008(14)
C321 0.0288(15) 0.0527(19) 0.0389(17) 0.0048(14) 0.0051(13) 0.0023(13)
C311 0.061(2) 0.055(2) 0.050(2) 0.0216(16) 0.0314(17) 0.0085(17)
C46 0.0435(17) 0.0395(17) 0.0335(16) -0.0098(13) 0.0179(14) -0.0027(13)
C322 0.0378(16) 0.0414(17) 0.0450(18) -0.0040(14) 0.0210(14) 0.0046(13)
C221 0.0433(17) 0.0312(16) 0.0397(17) 0.0066(13) 0.0110(13) -0.0020(13)
C212 0.0451(18) 0.0436(18) 0.0379(17) -0.0166(14) 0.0051(14) -0.0022(14)
C21 0.0273(14) 0.0392(16) 0.0210(13) -0.0054(11) 0.0051(11) -0.0001(12)
C211 0.0306(16) 0.066(2) 0.0340(16) -0.0132(15) -0.0026(13) 0.0071(15)
C41 0.0254(14) 0.0339(15) 0.0333(15) -0.0074(12) 0.0066(11) -0.0014(11)
C47 0.0325(15) 0.0335(15) 0.0248(14) -0.0031(11) 0.0081(11) 0.0001(12)
C312 0.053(2) 0.0290(17) 0.078(2) 0.0058(16) 0.0152(18) -0.0069(15)
C45 0.0342(16) 0.0329(16) 0.0504(18) -0.0075(13) 0.0230(14) 0.0016(12)
C43 0.0306(14) 0.0275(14) 0.0287(14) -0.0070(11) 0.0078(11) -0.0029(11)
C31 0.0332(15) 0.0268(14) 0.0450(17) 0.0110(12) 0.0154(13) 0.0030(12)

loop_
_atom_type_symbol
_atom_type_description
_atom_type_scat_dispersion_real
_atom_type_scat_dispersion_imag
_atom_type_scat_source
C C 0.0033 0.0016 'International Tables Vol C Tables 4.2.6.8 and 6.1.1.4'
H H 0.0000 0.0000 'International Tables Vol C Tables 4.2.6.8 and 6.1.1.4'
N N 0.0061 0.0033 'International Tables Vol C Tables 4.2.6.8 and 6.1.1.4'
Cr Cr 0.3209 0.6236 'International Tables Vol C Tables 4.2.6.8 and 6.1.1.4'

loop_
_geom_angle_atom_site_label_1
_geom_angle_atom_site_label_2
_geom_angle_atom_site_label_3
_geom_angle
N1 Cr1 N2 105.74(10)
N1 Cr1 N3 106.01(10)
N2 Cr1 N3 116.14(9)
N1 Cr1 N4 105.87(10)
N2 Cr1 N4 111.64(9)
N3 Cr1 N4 110.63(9)
C42 N4 C41 115.73(19)
C42 N4 Cr1 128.22(16)
C41 N4 Cr1 115.41(15)
C31 N3 C32 115.29(19)
C31 N3 Cr1 127.33(16)
C32 N3 Cr1 117.12(15)
C22 N2 C21 115.74(19)
C22 N2 Cr1 113.61(15)
C21 N2 Cr1 130.49(16)
N3 C32 C322 111.8(2)
N3 C32 C321 113.2(2)
C322 C32 C321 111.2(2)
N3 C32 H32 106.8
C322 C32 H32 106.8
C321 C32 H32 106.8
N4 C42 C47 122.9(2)
N4 C42 C43 119.6(2)
C47 C42 C43 117.4(2)
C45 C44 C43 121.3(3)
C45 C44 H44 119.4
C43 C44 H44 119.4
N2 C22 C221 111.0(2)
N2 C22 C222 113.4(2)
C221 C22 C222 112.4(2)
N2 C22 H22 106.5
C221 C22 H22 106.5
C222 C22 H22 106.5
C22 C222 H22A 109.5
C22 C222 H22B 109.5
H22A C222 H22B 109.5
C22 C222 H22C 109.5
H22A C222 H22C 109.5
H22B C222 H22C 109.5
C32 C321 H32A 109.5
C32 C321 H32B 109.5
H32A C321 H32B 109.5
C32 C321 H32C 109.5
H32A C321 H32C 109.5
H32B C321 H32C 109.5
C31 C311 H31A 109.5
C31 C311 H31B 109.5
H31A C311 H31B 109.5
C31 C311 H31C 109.5
H31A C311 H31C 109.5
H31B C311 H31C 109.5
C45 C46 C47 121.1(3)
C45 C46 H46 119.4
C47 C46 H46 119.4
C32 C322 H32D 109.5
C32 C322 H32E 109.5
H32D C322 H32E 109.5
C32 C322 H32F 109.5
H32D C322 H32F 109.5
H32E C322 H32F 109.5
C22 C221 H22D 109.5
C22 C221 H22E 109.5
H22D C221 H22E 109.5
C22 C221 H22F 109.5
H22D C221 H22F 109.5
H22E C221 H22F 109.5
C21 C212 H21A 109.5
C21 C212 H21B 109.5
H21A C212 H21B 109.5
C21 C212 H21C 109.5
H21A C212 H21C 109.5
H21B C212 H21C 109.5
N2 C21 C212 109.8(2)
N2 C21 C211 112.0(2)
C212 C21 C211 111.5(2)
N2 C21 H21 107.8
C212 C21 H21 107.8
C211 C21 H21 107.8
C21 C211 H21D 109.5
C21 C211 H21E 109.5
H21D C211 H21E 109.5
C21 C211 H21F 109.5
H21D C211 H21F 109.5
H21E C211 H21F 109.5
N4 C41 H41A 109.5
N4 C41 H41B 109.5
H41A C41 H41B 109.5
N4 C41 H41C 109.5
H41A C41 H41C 109.5
H41B C41 H41C 109.5
C46 C47 C42 120.8(2)
C46 C47 H47 119.6
C42 C47 H47 119.6
C31 C312 H31D 109.5
C31 C312 H31E 109.5
H31D C312 H31E 109.5
C31 C312 H31F 109.5
H31D C312 H31F 109.5
H31E C312 H31F 109.5
C46 C45 C44 118.6(2)
C46 C45 H45 120.7
C44 C45 H45 120.7
C44 C43 C42 120.7(2)
C44 C43 H43 119.7
C42 C43 H43 119.7
N3 C31 C312 112.8(2)
N3 C31 C311 109.6(2)
C312 C31 C311 111.3(3)
N3 C31 H31 107.6
C312 C31 H31 107.6
C311 C31 H31 107.6

loop_
_geom_bond_atom_site_label_1
_geom_bond_atom_site_label_2
_geom_bond_distance
Cr1 N1 1.543(2)
Cr1 N2 1.826(2)
Cr1 N3 1.833(2)
Cr1 N4 1.889(2)
N4 C42 1.397(3)
N4 C41 1.464(3)
N3 C31 1.479(3)
N3 C32 1.486(3)
N2 C22 1.476(3)
N2 C21 1.483(3)
C32 C322 1.521(3)
C32 C321 1.534(4)
C32 H32 1.0000
C42 C47 1.399(3)
C42 C43 1.406(3)
C44 C45 1.381(4)
C44 C43 1.382(3)
C44 H44 0.9500
C22 C221 1.528(4)
C22 C222 1.528(4)
C22 H22 1.0000
C222 H22A 0.9800
C222 H22B 0.9800
C222 H22C 0.9800
C321 H32A 0.9800
C321 H32B 0.9800
C321 H32C 0.9800
C311 C31 1.521(4)
C311 H31A 0.9800
C311 H31B 0.9800
C311 H31C 0.9800
C46 C45 1.378(4)
C46 C47 1.388(4)
C46 H46 0.9500
C322 H32D 0.9800
C322 H32E 0.9800
C322 H32F 0.9800
C221 H22D 0.9800
C221 H22E 0.9800
C221 H22F 0.9800
C212 C21 1.517(4)
C212 H21A 0.9800
C212 H21B 0.9800
C212 H21C 0.9800
C21 C211 1.521(4)
C21 H21 1.0000
C211 H21D 0.9800
C211 H21E 0.9800
C211 H21F 0.9800
C41 H41A 0.9800
C41 H41B 0.9800
C41 H41C 0.9800
C47 H47 0.9500
C312 C31 1.517(4)
C312 H31D 0.9800
C312 H31E 0.9800
C312 H31F 0.9800
C45 H45 0.9500
C43 H43 0.9500
C31 H31 1.0000

loop_
_geom_torsion_atom_site_label_1
_geom_torsion_atom_site_label_2
_geom_torsion_atom_site_label_3
_geom_torsion_atom_site_label_4
_geom_torsion
N1 Cr1 N4 C42 23.4(2)
N2 Cr1 N4 C42 -91.2(2)
N3 Cr1 N4 C42 137.82(19)
N1 Cr1 N4 C41 -146.95(18)
N2 Cr1 N4 C41 98.46(18)
N3 Cr1 N4 C41 -32.53(19)
N1 Cr1 N3 C31 16.2(2)
N2 Cr1 N3 C31 133.24(19)
N4 Cr1 N3 C31 -98.2(2)
N1 Cr1 N3 C32 -157.68(17)
N2 Cr1 N3 C32 -40.60(19)
N4 Cr1 N3 C32 88.00(17)
N1 Cr1 N2 C22 -160.76(16)
N3 Cr1 N2 C22 82.02(18)
N4 Cr1 N2 C22 -46.08(18)
N1 Cr1 N2 C21 14.3(2)
N3 Cr1 N2 C21 -102.9(2)
N4 Cr1 N2 C21 129.0(2)
C31 N3 C32 C322 -66.7(3)
Cr1 N3 C32 C322 107.9(2)
C31 N3 C32 C321 59.7(3)
Cr1 N3 C32 C321 -125.7(2)
C41 N4 C42 C47 16.2(3)
Cr1 N4 C42 C47 -154.11(19)
C41 N4 C42 C43 -160.8(2)
Cr1 N4 C42 C43 28.8(3)
C21 N2 C22 C221 -68.3(3)
Cr1 N2 C22 C221 107.6(2)
C21 N2 C22 C222 59.3(3)
Cr1 N2 C22 C222 -124.8(2)
C22 N2 C21 C212 -119.8(2)
Cr1 N2 C21 C212 65.2(3)
C22 N2 C21 C211 115.9(3)
Cr1 N2 C21 C211 -59.1(3)
C45 C46 C47 C42 0.2(4)
N4 C42 C47 C46 -176.5(2)
C43 C42 C47 C46 0.6(4)
C47 C46 C45 C44 -0.5(4)
C43 C44 C45 C46 0.0(4)
C45 C44 C43 C42 0.7(4)
N4 C42 C43 C44 176.2(2)
C47 C42 C43 C44 -1.0(4)
C32 N3 C31 C312 114.0(3)
Cr1 N3 C31 C312 -59.9(3)
C32 N3 C31 C311 -121.4(2)
Cr1 N3 C31 C311 64.7(3)

loop_
_cod_related_entry_id
_cod_related_entry_database
_cod_related_entry_code
1 ChemSpider 30661202
